data_4313292
loop_
_publ_author_name
'Jenny Y. Yang'
'Matthew P. Shores'
'Jennifer J. Sokol'
'Jeffrey R. Long'

_publ_contact_author
;
        Jeffrey R. Long
        Department of Chemistry
        University of California, Berkeley
        United States of America
;
_publ_contact_author_email jlong@cchem.berkeley.edu
_publ_contact_author_fax '510 643-3832'
_publ_contact_author_phone '510 642-0860'
_publ_section_title
;
 High-Nuclearity Metal-Cyanide Clusters: Synthesis, Magnetic Properties,
 and Inclusion Behavior of Open-Cage Species Incorporating [(tach)M(CN)3]
 (M = Cr, Fe, Co) Complexes
;
_journal_name_full 'Inorganic Chemistry'
_journal_page_first 1403
_journal_page_last 1419
_journal_paper_doi 10.1021/ic026065f
_journal_volume 42
_journal_year 2003
_chemical_compound_source synthetic
_chemical_formula_structural
;
 Na[(C6H15N3)Fe(CN)3]-3(CH3OH)
;
_chemical_formula_sum 'C12 H27 Fe N6 Na O3'
_chemical_formula_weight 382.24
_chemical_name_systematic
; 
 ? 
;
_space_group_IT_number 15
_symmetry_cell_setting monoclinic
_symmetry_Int_Tables_number 15
_symmetry_space_group_name_Hall '-C 2yc'
_symmetry_space_group_name_H-M 'C 1 2/c 1'
_atom_sites_solution_hydrogens geom
_atom_sites_solution_primary direct
_atom_sites_solution_secondary difmap
_audit_creation_method SHELXL
_cell_angle_alpha 90.00
_cell_angle_beta 102.0030(10)
_cell_angle_gamma 90.00
_cell_formula_units_Z 8
_cell_length_a 22.471(2)
_cell_length_b 9.6988(7)
_cell_length_c 16.4268(11)
_cell_measurement_temperature 173(2)
_cell_volume 3501.8(5)
_computing_cell_refinement
;
  SMART (Siemens, 1995), SAINT (Siemens, 1995)
;
_computing_data_collection 'SMART (Siemens, 1995)'
_computing_data_reduction
;
  SAINT (Siemens, 1995), XPREP (Siemens, 1995)
;
_computing_structure_refinement 'SHELXL-93 (Sheldrick, 1993)'
_computing_structure_solution 'SHELXS-86 (Sheldrick, 1990)'
_diffrn_ambient_temperature 173(2)
_diffrn_measurement_device SMART
_diffrn_measurement_method 'omega scans with profile analysis'
_diffrn_radiation_monochromator graphite
_diffrn_radiation_source 'fine-focus sealed tube'
_diffrn_radiation_type MoK\a
_diffrn_radiation_wavelength 0.71073
_diffrn_reflns_av_R_equivalents 0.0302
_diffrn_reflns_av_sigmaI/netI 0.0554
_diffrn_reflns_limit_h_max 26
_diffrn_reflns_limit_h_min -22
_diffrn_reflns_limit_k_max 11
_diffrn_reflns_limit_k_min -8
_diffrn_reflns_limit_l_max 17
_diffrn_reflns_limit_l_min -18
_diffrn_reflns_number 7562
_diffrn_reflns_theta_max 25.47
_diffrn_reflns_theta_min 1.85
_exptl_absorpt_coefficient_mu 0.908
_exptl_absorpt_correction_T_max 0.927939
_exptl_absorpt_correction_T_min 0.621412
_exptl_absorpt_correction_type multi-scan
_exptl_absorpt_process_details 'Blessing, Acta Cryst. (1995) A51 33'
_exptl_crystal_colour orange
_exptl_crystal_density_diffrn 1.450
_exptl_crystal_density_meas ?
_exptl_crystal_description parallelpiped
_exptl_crystal_F_000 1616
_exptl_crystal_size_max 0.39
_exptl_crystal_size_mid 0.12
_exptl_crystal_size_min 0.09
_refine_diff_density_max 0.673
_refine_diff_density_min -1.012
_refine_diff_density_rms 0.165
_refine_ls_extinction_method none
_refine_ls_goodness_of_fit_all 1.251
_refine_ls_goodness_of_fit_obs 1.408
_refine_ls_matrix_type full
_refine_ls_number_parameters 207
_refine_ls_number_reflns 2944
_refine_ls_number_restraints 0
_refine_ls_restrained_S_all 1.251
_refine_ls_restrained_S_obs 1.408
_refine_ls_R_factor_all 0.1254
_refine_ls_R_factor_obs 0.1089
_refine_ls_shift/esd_max 0.000
_refine_ls_shift/esd_mean 0.000
_refine_ls_structure_factor_coef Fsqd
_refine_ls_weighting_details 'w=1/[\s^2^(Fo^2^)+(0.0371P)^2^+164.0468P] where P=(Fo^2^+2Fc^2^)/3'
_refine_ls_weighting_scheme calc
_refine_ls_wR_factor_all 0.3041
_refine_ls_wR_factor_obs 0.2993
_reflns_number_observed 2286
_reflns_number_total 2944
_reflns_observed_criterion >2sigma(I)
_cod_data_source_file ic026065f-2_s2_03.cif
_cod_data_source_block 5
_cod_depositor_comments
;
The following automatic conversions were performed:

'_exptl_crystal_density_meas' value 'not measured' was changed to '?'
- the value is perceived as not measured.

Automatic conversion script
Id: cif_fix_values 3008 2015-01-20 13:52:24Z robertas 

The following automatic conversions were performed:

'_refine_ls_weighting_scheme' value 'calc
w=1/[\s^2^(Fo^2^)+(0.0371P)^2^+164.0468P] where P=(Fo^2^+2Fc^2^)/3'
was changed to 'calc'. New tag '_refine_ls_weighting_details' was
created. The value of the new tag was set to
'w=1/[\s^2^(Fo^2^)+(0.0371P)^2^+164.0468P] where P=(Fo^2^+2Fc^2^)/3'.

Automatic conversion script
Id: cif_fix_values 3143 2015-03-26 13:38:13Z robertas 
;
_cod_original_cell_volume 3501.8(4)
_cod_database_code 4313292
_diffrn_measurement_detector 'CCD area detector'

loop_
_symmetry_equiv_pos_as_xyz
'x, y, z'
'-x, y, -z+1/2'
'x+1/2, y+1/2, z'
'-x+1/2, y+1/2, -z+1/2'
'-x, -y, -z'
'x, -y, z-1/2'
'-x+1/2, -y+1/2, -z'
'x+1/2, -y+1/2, z-1/2'

loop_
_atom_site_aniso_label
_atom_site_aniso_U_11
_atom_site_aniso_U_22
_atom_site_aniso_U_33
_atom_site_aniso_U_23
_atom_site_aniso_U_13
_atom_site_aniso_U_12
Fe1 0.0228(8) 0.0209(8) 0.0224(8) -0.0004(7) 0.0062(6) -0.0001(7)
C1 0.037(7) 0.020(6) 0.041(7) 0.008(5) 0.005(6) 0.001(5)
N1 0.081(9) 0.075(10) 0.069(9) 0.034(8) 0.057(8) 0.041(8)
C2 0.060(9) 0.043(8) 0.024(7) 0.009(6) 0.016(6) -0.003(7)
N2 0.098(11) 0.066(9) 0.030(6) -0.004(6) 0.008(7) -0.051(8)
C3 0.027(6) 0.039(7) 0.037(7) 0.003(6) 0.013(5) 0.004(5)
N3 0.111(12) 0.052(8) 0.035(7) 0.005(6) -0.002(7) 0.045(8)
N4 0.048(7) 0.037(6) 0.029(6) -0.009(5) 0.014(5) -0.009(5)
N5 0.034(6) 0.033(6) 0.038(6) 0.004(5) 0.013(5) 0.004(5)
N6 0.031(5) 0.026(6) 0.034(5) 0.003(4) 0.014(4) 0.007(4)
C4 0.020(6) 0.058(9) 0.036(7) -0.007(6) 0.004(5) -0.012(6)
C5 0.030(7) 0.090(12) 0.037(7) 0.014(8) 0.004(6) -0.006(8)
C6 0.049(8) 0.043(8) 0.038(8) 0.013(6) 0.007(6) 0.004(6)
C7 0.028(7) 0.049(9) 0.053(9) 0.004(7) 0.007(6) 0.001(6)
C8 0.028(6) 0.038(8) 0.040(7) 0.002(6) 0.010(5) 0.006(5)
C9 0.031(7) 0.046(8) 0.040(7) 0.004(6) 0.014(6) -0.006(6)
Na1 0.030(5) 0.035(5) 0.039(5) -0.001(4) 0.006(4) -0.002(4)
Na1A 0.031(5) 0.033(5) 0.034(5) 0.000(4) 0.006(4) 0.001(4)

loop_
_atom_site_label
_atom_site_type_symbol
_atom_site_fract_x
_atom_site_fract_y
_atom_site_fract_z
_atom_site_U_iso_or_equiv
_atom_site_thermal_displace_type
_atom_site_occupancy
_atom_site_calc_flag
_atom_site_refinement_flags
_atom_site_disorder_group
Fe1 Fe 0.26361(7) 0.7756(2) 0.17168(9) 0.0218(5) Uani 1 d . .
C1 C 0.2149(5) 0.7932(12) 0.2523(8) 0.033(3) Uani 1 d . .
N1 N 0.1872(6) 0.8000(15) 0.3040(8) 0.069(4) Uani 1 d . .
C2 C 0.2106(7) 0.6362(15) 0.1150(8) 0.041(3) Uani 1 d . .
N2 N 0.1811(7) 0.5502(14) 0.0795(7) 0.065(4) Uani 1 d . .
C3 C 0.2186(5) 0.9103(13) 0.1013(8) 0.033(3) Uani 1 d . .
N3 N 0.1925(7) 0.9929(14) 0.0555(7) 0.069(4) Uani 1 d . .
N4 N 0.3212(5) 0.9281(11) 0.2317(6) 0.037(3) Uani 1 d . .
H4A H 0.3137(5) 1.0055(11) 0.2010(6) 0.044 Uiso 1 calc R .
H4B H 0.3107(5) 0.9452(11) 0.2807(6) 0.044 Uiso 1 calc R .
N5 N 0.3161(4) 0.6326(11) 0.2466(6) 0.034(2) Uani 1 d . .
H5A H 0.3059(4) 0.6359(11) 0.2967(6) 0.041 Uiso 1 calc R .
H5B H 0.3053(4) 0.5487(11) 0.2251(6) 0.041 Uiso 1 calc R .
N6 N 0.3203(4) 0.7546(10) 0.0898(6) 0.029(2) Uani 1 d . .
H6A H 0.3106(4) 0.6752(10) 0.0618(6) 0.035 Uiso 1 calc R .
H6B H 0.3119(4) 0.8235(10) 0.0524(6) 0.035 Uiso 1 calc R .
C4 C 0.3866(5) 0.9040(15) 0.2483(8) 0.038(3) Uani 1 d . .
H4 H 0.4068(5) 0.9852(15) 0.2771(8) 0.046 Uiso 1 calc R .
C5 C 0.4036(6) 0.7815(18) 0.3040(8) 0.053(4) Uani 1 d . .
H5A H 0.3856(6) 0.7914(18) 0.3524(8) 0.063 Uiso 1 calc R .
H5B H 0.4474(6) 0.7796(18) 0.3231(8) 0.063 Uiso 1 calc R .
C6 C 0.3825(6) 0.6422(15) 0.2604(8) 0.044(3) Uani 1 d . .
H6 H 0.4000(6) 0.5672(15) 0.2977(8) 0.053 Uiso 1 calc R .
C7 C 0.4050(6) 0.6283(15) 0.1813(9) 0.044(3) Uani 1 d . .
H7A H 0.3874(6) 0.5460(15) 0.1522(9) 0.053 Uiso 1 calc R .
H7B H 0.4488(6) 0.6168(15) 0.1945(9) 0.053 Uiso 1 calc R .
C8 C 0.3888(5) 0.7542(13) 0.1231(8) 0.035(3) Uani 1 d . .
H8 H 0.4092(5) 0.7441(13) 0.0762(8) 0.042 Uiso 1 calc R .
C9 C 0.4083(6) 0.8871(14) 0.1661(8) 0.038(3) Uani 1 d . .
H9A H 0.3925(6) 0.9627(14) 0.1293(8) 0.046 Uiso 1 calc R .
H9B H 0.4524(6) 0.8925(14) 0.1774(8) 0.046 Uiso 1 calc R .
Na1 Na 0.0566(4) 0.7370(10) 0.4445(6) 0.035(2) Uani 0.50 d P .
Na1A Na 0.2409(4) 0.8447(10) 0.4606(6) 0.033(2) Uani 0.50 d P .
O1 O 0.1685(7) 0.7715(19) 0.4648(10) 0.034(4) Uiso 0.50 d P .
C10 C 0.1161(12) 0.7288(30) 0.4642(17) 0.045(6) Uiso 0.50 d P .
O2 O -0.0509(8) 0.7019(20) 0.4200(12) 0.049(5) Uiso 0.50 d P .
C11 C -0.0736(15) 0.8270(35) 0.3836(20) 0.059(8) Uiso 0.50 d P .
O3 O 0.0569(9) 0.9512(20) 0.5092(12) 0.049(5) Uiso 0.50 d P .
C12 C 0.0135(18) 1.0321(42) 0.5328(23) 0.077(11) Uiso 0.50 d P .
O4 O 0.0572(8) 0.7491(20) 0.3073(12) 0.049(5) Uiso 0.50 d P .
C13 C 0.0131(15) 0.7520(33) 0.2338(22) 0.066(10) Uiso 0.50 d P .
O5 O 0.0760(9) 0.5430(21) 0.5171(12) 0.053(5) Uiso 0.50 d P .
C14 C 0.0339(14) 0.4391(32) 0.5348(19) 0.053(7) Uiso 0.50 d P .
O6 O 0.1745(9) 0.6681(22) 0.4803(12) 0.052(5) Uiso 0.50 d P .

loop_
_atom_type_symbol
_atom_type_description
_atom_type_scat_dispersion_real
_atom_type_scat_dispersion_imag
_atom_type_scat_source
C C 0.0033 0.0016 'International Tables Vol C Tables 4.2.6.8 and 6.1.1.4'
H H 0.0000 0.0000 'International Tables Vol C Tables 4.2.6.8 and 6.1.1.4'
N N 0.0061 0.0033 'International Tables Vol C Tables 4.2.6.8 and 6.1.1.4'
O O 0.0106 0.0060 'International Tables Vol C Tables 4.2.6.8 and 6.1.1.4'
Na Na 0.0362 0.0249 'International Tables Vol C Tables 4.2.6.8 and 6.1.1.4'
Fe Fe 0.3463 0.8444 'International Tables Vol C Tables 4.2.6.8 and 6.1.1.4'

loop_
_geom_angle_atom_site_label_1
_geom_angle_atom_site_label_2
_geom_angle_atom_site_label_3
_geom_angle
_geom_angle_site_symmetry_1
_geom_angle_site_symmetry_3
_geom_angle_publ_flag
C3 Fe1 C1 93.0(5) . . ?
C3 Fe1 C2 89.5(5) . . ?
C1 Fe1 C2 90.7(5) . . ?
C3 Fe1 N6 89.6(4) . . ?
C1 Fe1 N6 176.8(5) . . ?
C2 Fe1 N6 91.1(5) . . ?
C3 Fe1 N5 177.3(5) . . ?
C1 Fe1 N5 89.1(5) . . ?
C2 Fe1 N5 92.1(5) . . ?
N6 Fe1 N5 88.2(4) . . ?
C3 Fe1 N4 89.9(5) . . ?
C1 Fe1 N4 89.8(5) . . ?
C2 Fe1 N4 179.2(5) . . ?
N6 Fe1 N4 88.4(4) . . ?
N5 Fe1 N4 88.5(4) . . ?
N1 C1 Fe1 176.7(11) . . ?
C1 N1 Na1A 121.3(12) . . ?
N2 C2 Fe1 176.8(14) . . ?
C2 N2 Na1A 108.1(12) . 4_545 ?
N3 C3 Fe1 177.1(12) . . ?
C3 N3 Na1A 125.6(12) . 6_575 ?
C4 N4 Fe1 118.7(8) . . ?
C6 N5 Fe1 119.3(8) . . ?
C8 N6 Fe1 119.0(7) . . ?
N4 C4 C5 111.2(10) . . ?
N4 C4 C9 110.2(10) . . ?
C5 C4 C9 111.3(12) . . ?
C4 C5 C6 113.1(10) . . ?
N5 C6 C7 112.2(11) . . ?
N5 C6 C5 109.2(11) . . ?
C7 C6 C5 110.7(11) . . ?
C6 C7 C8 112.8(11) . . ?
C9 C8 N6 110.1(9) . . ?
C9 C8 C7 112.5(10) . . ?
N6 C8 C7 108.3(9) . . ?
C8 C9 C4 113.1(11) . . ?
C10 Na1 O5 75.0(14) . . ?
C10 Na1 O4 91.8(13) . . ?
O5 Na1 O4 122.6(8) . . ?
C10 Na1 O3 92.1(14) . . ?
O5 Na1 O3 121.9(8) . . ?
O4 Na1 O3 114.0(8) . . ?
C10 Na1 O2 167.5(15) . . ?
O5 Na1 O2 92.8(8) . . ?
O4 Na1 O2 93.1(7) . . ?
O3 Na1 O2 96.3(7) . . ?
C10 Na1 O1 12.9(14) . . ?
O5 Na1 O1 87.8(7) . . ?
O4 Na1 O1 84.9(7) . . ?
O3 Na1 O1 85.0(7) . . ?
O2 Na1 O1 177.9(7) . . ?
C10 Na1 O6 11.0(14) . . ?
O5 Na1 O6 66.2(7) . . ?
O4 Na1 O6 91.2(7) . . ?
O3 Na1 O6 102.4(7) . . ?
O2 Na1 O6 157.1(8) . . ?
O1 Na1 O6 22.8(5) . . ?
C10 Na1 C14 132.8(15) . 5_566 ?
O5 Na1 C14 58.1(9) . 5_566 ?
O4 Na1 C14 108.4(9) . 5_566 ?
O3 Na1 C14 115.6(9) . 5_566 ?
O2 Na1 C14 34.8(8) . 5_566 ?
O1 Na1 C14 145.6(9) . 5_566 ?
O6 Na1 C14 123.0(9) . 5_566 ?
C10 Na1 C12 126.0(16) . 5_576 ?
O5 Na1 C12 131.1(10) . 5_576 ?
O4 Na1 C12 102.1(10) . 5_576 ?
O3 Na1 C12 34.6(9) . 5_576 ?
O2 Na1 C12 63.9(9) . 5_576 ?
O1 Na1 C12 117.0(10) . 5_576 ?
O6 Na1 C12 136.7(10) . 5_576 ?
C14 Na1 C12 91.7(11) 5_566 5_576 ?
C10 Na1 C11 165.5(15) . . ?
O5 Na1 C11 119.4(9) . . ?
O4 Na1 C11 81.9(8) . . ?
O3 Na1 C11 78.7(8) . . ?
O2 Na1 C11 27.0(8) . . ?
O1 Na1 C11 152.6(8) . . ?
O6 Na1 C11 172.8(8) . . ?
C14 Na1 C11 61.7(9) 5_566 . ?
C12 Na1 C11 44.0(10) 5_576 . ?
C10 Na1 C13 122.5(14) . 2 ?
O5 Na1 C13 124.4(9) . 2 ?
O4 Na1 C13 30.8(7) . 2 ?
O3 Na1 C13 110.5(8) . 2 ?
O2 Na1 C13 62.7(8) . 2 ?
O1 Na1 C13 115.4(7) . 2 ?
O6 Na1 C13 121.0(8) . 2 ?
C14 Na1 C13 84.3(9) 5_566 2 ?
C12 Na1 C13 84.2(10) 5_576 2 ?
C11 Na1 C13 52.7(8) . 2 ?
O1 Na1A O6 139.0(9) . 7_566 ?
O1 Na1A Na1A 73.1(7) . 7_566 ?
O6 Na1A Na1A 67.6(8) 7_566 7_566 ?
O1 Na1A O6 24.8(7) . . ?
O6 Na1A O6 117.9(7) 7_566 . ?
Na1A Na1A O6 50.4(6) 7_566 . ?
O1 Na1A O1 118.1(6) . 7_566 ?
O6 Na1A O1 24.5(7) 7_566 7_566 ?
Na1A Na1A O1 45.0(5) 7_566 7_566 ?
O6 Na1A O1 94.7(6) . 7_566 ?
O1 Na1A N3 73.8(7) . 6_576 ?
O6 Na1A N3 103.0(8) 7_566 6_576 ?
Na1A Na1A N3 101.4(6) 7_566 6_576 ?
O6 Na1A N3 90.1(6) . 6_576 ?
O1 Na1A N3 112.9(6) 7_566 6_576 ?
O1 Na1A N1 74.8(7) . . ?
O6 Na1A N1 132.5(8) 7_566 . ?
Na1A Na1A N1 114.9(7) 7_566 . ?
O6 Na1A N1 80.8(6) . . ?
O1 Na1A N1 125.6(6) 7_566 . ?
N3 Na1A N1 121.2(5) 6_576 . ?
O1 Na1A N2 154.6(8) . 4 ?
O6 Na1A N2 64.7(7) 7_566 4 ?
Na1A Na1A N2 132.0(7) 7_566 4 ?
O6 Na1A N2 174.5(7) . 4 ?
O1 Na1A N2 87.1(6) 7_566 4 ?
N3 Na1A N2 94.0(5) 6_576 4 ?
N1 Na1A N2 93.9(5) . 4 ?
O1 Na1A C10 2.0(8) . . ?
O6 Na1A C10 140.9(9) 7_566 . ?
Na1A Na1A C10 75.0(7) 7_566 . ?
O6 Na1A C10 26.7(7) . . ?
O1 Na1A C10 120.0(8) 7_566 . ?
N3 Na1A C10 73.1(6) 6_576 . ?
N1 Na1A C10 73.8(6) . . ?
N2 Na1A C10 152.6(7) 4 . ?
O6 O1 C10 75.9(21) . . ?
O6 O1 Na1A 108.6(18) . . ?
C10 O1 Na1A 175.2(19) . . ?
O6 O1 Na1A 51.2(14) . 7_566 ?
C10 O1 Na1A 122.8(17) . 7_566 ?
Na1A O1 Na1A 61.9(6) . 7_566 ?
O6 O1 Na1 88.8(16) . . ?
C10 O1 Na1 13.6(14) . . ?
Na1A O1 Na1 161.7(10) . . ?
Na1A O1 Na1 136.4(8) 7_566 . ?
O1 C10 Na1 153.5(27) . . ?
O1 C10 O6 45.3(13) . . ?
Na1 C10 O6 158.8(26) . . ?
O1 C10 Na1A 2.8(11) . . ?
Na1 C10 Na1A 150.7(18) . . ?
O6 C10 Na1A 48.0(12) . . ?
C11 O2 C14 172.1(23) . 5_566 ?
C11 O2 Na1 102.3(17) . . ?
C14 O2 Na1 84.6(14) 5_566 . ?
O2 C11 Na1 50.7(13) . . ?
C12 O3 C12 50.6(27) . 5_576 ?
C12 O3 Na1 134.9(20) . . ?
C12 O3 Na1 89.2(17) 5_576 . ?
C12 C12 O3 73.9(36) 5_576 . ?
C12 C12 O3 55.5(30) 5_576 5_576 ?
O3 C12 O3 129.4(27) . 5_576 ?
C12 C12 Na1 108.6(40) 5_576 5_576 ?
O3 C12 Na1 161.3(27) . 5_576 ?
O3 C12 Na1 56.2(15) 5_576 5_576 ?
C13 O4 C13 33.3(22) . 2 ?
C13 O4 Na1 135.7(17) . . ?
C13 O4 Na1 102.4(15) 2 . ?
C13 C13 O4 85.5(51) 2 . ?
C13 C13 O4 61.3(44) 2 2 ?
O4 C13 O4 146.6(22) . 2 ?
C13 C13 Na1 108.1(52) 2 2 ?
O4 C13 Na1 165.9(19) . 2 ?
O4 C13 Na1 46.8(12) 2 2 ?
C14 O5 Na1 129.2(17) . . ?
O5 C14 O2 126.6(23) . 5_566 ?
O5 C14 Na1 172.7(20) . 5_566 ?
O2 C14 Na1 60.6(12) 5_566 5_566 ?
O1 O6 C10 58.8(18) . . ?
O1 O6 Na1A 104.4(18) . 7_566 ?
C10 O6 Na1A 153.1(18) . 7_566 ?
O1 O6 Na1A 46.5(13) . . ?
C10 O6 Na1A 105.3(17) . . ?
Na1A O6 Na1A 62.1(7) 7_566 . ?
O1 O6 Na1 68.4(15) . . ?
C10 O6 Na1 10.2(13) . . ?
Na1A O6 Na1 160.6(11) 7_566 . ?
Na1A O6 Na1 114.7(9) . . ?

loop_
_geom_bond_atom_site_label_1
_geom_bond_atom_site_label_2
_geom_bond_distance
_geom_bond_site_symmetry_2
_geom_bond_publ_flag
Fe1 C3 1.892(13) . ?
Fe1 C1 1.893(13) . ?
Fe1 C2 1.911(15) . ?
Fe1 N6 2.047(9) . ?
Fe1 N5 2.055(10) . ?
Fe1 N4 2.074(10) . ?
C1 N1 1.15(2) . ?
N1 Na1A 2.64(2) . ?
C2 N2 1.15(2) . ?
N2 Na1A 2.82(2) 4_545 ?
C3 N3 1.17(2) . ?
N3 Na1A 2.61(2) 6_575 ?
N4 C4 1.46(2) . ?
N5 C6 1.47(2) . ?
N6 C8 1.523(14) . ?
C4 C5 1.50(2) . ?
C4 C9 1.54(2) . ?
C5 C6 1.56(2) . ?
C6 C7 1.50(2) . ?
C7 C8 1.55(2) . ?
C8 C9 1.49(2) . ?
Na1 C10 1.31(3) . ?
Na1 O5 2.22(2) . ?
Na1 O4 2.26(2) . ?
Na1 O3 2.33(2) . ?
Na1 O2 2.39(2) . ?
Na1 O1 2.49(2) . ?
Na1 O6 2.68(2) . ?
Na1 C14 2.73(3) 5_566 ?
Na1 C12 2.81(4) 5_576 ?
Na1 C11 3.02(3) . ?
Na1 C13 3.03(4) 2 ?
Na1A O1 1.79(2) . ?
Na1A O6 1.95(2) 7_566 ?
Na1A Na1A 2.24(2) 7_566 ?
Na1A O6 2.34(2) . ?
Na1A O1 2.42(2) 7_566 ?
Na1A N3 2.61(2) 6_576 ?
Na1A N2 2.82(2) 4 ?
Na1A C10 3.03(3) . ?
O1 O6 1.04(2) . ?
O1 C10 1.25(3) . ?
O1 Na1A 2.42(2) 7_566 ?
C10 O6 1.41(3) . ?
O2 C11 1.40(4) . ?
O2 C14 1.57(4) 5_566 ?
O3 C12 1.37(4) . ?
O3 C12 1.60(4) 5_576 ?
C12 C12 1.28(7) 5_576 ?
C12 O3 1.60(4) 5_576 ?
C12 Na1 2.81(4) 5_576 ?
O4 C13 1.39(4) . ?
O4 C13 1.58(4) 2 ?
C13 C13 0.87(6) 2 ?
C13 O4 1.58(4) 2 ?
C13 Na1 3.03(4) 2 ?
O5 C14 1.45(4) . ?
C14 O2 1.57(4) 5_566 ?
C14 Na1 2.73(3) 5_566 ?
O6 Na1A 1.95(2) 7_566 ?
